data_2310011
loop_
_publ_author_name
'Katz, L.'
'Megaw, H. D.'

_publ_section_title
;
 The structure of potassium niobate at room temperature: the solution of a
 pseudosymmetric structure by Fourier methods
;
_journal_issue 5
_journal_name_full 'Acta Crystallographica'
_journal_page_first 639
_journal_paper_doi 10.1107/S0365110X6700129X
_journal_volume 22
_journal_year 1967
_chemical_formula_sum 'K Nb O3'
_chemical_formula_weight 180.00
_space_group_IT_number 38
_symmetry_Int_Tables_number 38
_symmetry_space_group_name_Hall 'B 2 -2'
_symmetry_space_group_name_H-M 'B m m 2'
_audit_creation_date 2013-03-25
_audit_creation_method 'Created with CONVERT.DLL (www.crystalimpact.com)'
_audit_update_record 2013-03-25
_cell_angle_alpha 90.000
_cell_angle_beta 90.000
_cell_angle_gamma 90.000
_cell_formula_units_Z 2
_cell_length_a 5.6970
_cell_length_b 3.9710
_cell_length_c 5.7200
_cell_volume 129.402
_cod_data_source_file KNbO3-KatzandMegaw1967.cif
_cod_data_source_block KNbO3_Orthorhombic
_cod_original_cell_volume 129.4
_cod_original_sg_symbol_Hall B_2_-2
_cod_original_formula_sum 'Nb K O3'
_cod_database_code 2310011

loop_
_symmetry_equiv_pos_site_id
_symmetry_equiv_pos_as_xyz
1 x,y,z
2 -x,-y,z
3 -x,y,z
4 x,-y,z
5 1/2+x,y,1/2+z
6 1/2-x,-y,1/2+z
7 1/2-x,y,1/2+z
8 1/2+x,-y,1/2+z

loop_
_atom_site_label
_atom_site_type_symbol
_atom_site_fract_x
_atom_site_fract_y
_atom_site_fract_z
_atom_site_occupancy
_atom_site_calc_flag
Nb1 Nb 0.0000 0.0000 0.0000 1.000 d
K1 K 0.0000 0.5000 0.5170 1.000 d
O1 O 0.0000 0.5000 0.0210 1.000 d
O2 O 0.2540 0.0000 0.2850 1.000 d

loop_
_atom_type_symbol
_atom_type_number_in_cell
Nb 2.0
K 2.0
O 6.0
